data_4026168
loop_
_publ_author_name
'Yuka Nakamura'
'Shinya Tanaka'
'Ryuichi Serizawa'
'Naoya Morohashi'
'Tetsutaro Hattori'

_publ_section_title
;
 Synthesis of Mono- and 1,3-Diaminocalix[4]arenes via Ullmann-Type
 Amination and Amidation of 1,3-Bistriflate Esters of Calix[4]arenes
;
_journal_name_full 'Journal of Organic Chemistry'
_journal_page_first 2168
_journal_page_last 2179
_journal_paper_doi 10.1021/jo102566e
_journal_volume 76
_journal_year 2011
_chemical_formula_sum 'C60 H76 N2 O6 S6'
_chemical_formula_weight 1113.59
_chemical_name_systematic
;
 ?
;
_space_group_IT_number 15
_symmetry_cell_setting monoclinic
_symmetry_space_group_name_Hall '-C 2yc'
_symmetry_space_group_name_H-M 'C 1 2/c 1'
_atom_sites_solution_hydrogens geom
_atom_sites_solution_primary direct
_atom_sites_solution_secondary difmap
_audit_creation_method SHELXL-97
_cell_angle_alpha 90.00
_cell_angle_beta 106.207(2)
_cell_angle_gamma 90.00
_cell_formula_units_Z 4
_cell_length_a 14.710(3)
_cell_length_b 23.366(3)
_cell_length_c 18.063(4)
_cell_measurement_reflns_used 9932
_cell_measurement_temperature 173(2)
_cell_measurement_theta_max 27.97
_cell_measurement_theta_min 2.35
_cell_volume 5962(2)
_computing_cell_refinement 'Bruker SMART'
_computing_data_collection 'Bruker APEXII'
_computing_data_reduction 'Bruker SAINT'
_computing_molecular_graphics 'Yadokari-XG 2009 (Wakita Nemoto et al., 2009)'
_computing_publication_material 'Yadokari-XG 2009 (Wakita,Nemoto et al., 2009)'
_computing_structure_refinement 'SHELXL-97 (Sheldrick, 1997)'
_computing_structure_solution 'Bruker SHELXTL'
_diffrn_ambient_temperature 173(2)
_diffrn_detector_area_resol_mean 8.333
_diffrn_measured_fraction_theta_full 0.993
_diffrn_measured_fraction_theta_max 0.993
_diffrn_measurement_device_type 'Bruker APEX-II CCD'
_diffrn_measurement_method 'phi and omega scans'
_diffrn_radiation_monochromator 'Bruker Helios multilayered confocal mirror'
_diffrn_radiation_source 'Bruker TXS fine-focus rotating anode'
_diffrn_radiation_type MoK\a
_diffrn_radiation_wavelength 0.71073
_diffrn_reflns_av_R_equivalents 0.0397
_diffrn_reflns_av_sigmaI/netI 0.0262
_diffrn_reflns_limit_h_max 19
_diffrn_reflns_limit_h_min -18
_diffrn_reflns_limit_k_max 30
_diffrn_reflns_limit_k_min -30
_diffrn_reflns_limit_l_max 23
_diffrn_reflns_limit_l_min -23
_diffrn_reflns_number 33189
_diffrn_reflns_theta_full 27.50
_diffrn_reflns_theta_max 27.50
_diffrn_reflns_theta_min 1.68
_exptl_absorpt_coefficient_mu 0.279
_exptl_absorpt_correction_T_max 1.0
_exptl_absorpt_correction_T_min 0.785900
_exptl_absorpt_correction_type empirical
_exptl_crystal_colour colorless
_exptl_crystal_density_diffrn 1.241
_exptl_crystal_description prism
_exptl_crystal_F_000 2376
_exptl_crystal_size_max 0.15
_exptl_crystal_size_mid 0.10
_exptl_crystal_size_min 0.10
_refine_diff_density_max 0.658
_refine_diff_density_min -0.551
_refine_diff_density_rms 0.079
_refine_ls_extinction_method none
_refine_ls_goodness_of_fit_ref 1.073
_refine_ls_hydrogen_treatment mixed
_refine_ls_matrix_type full
_refine_ls_number_parameters 350
_refine_ls_number_reflns 6800
_refine_ls_number_restraints 0
_refine_ls_restrained_S_all 1.073
_refine_ls_R_factor_all 0.0483
_refine_ls_R_factor_gt 0.0414
_refine_ls_shift/su_max 0.001
_refine_ls_shift/su_mean 0.000
_refine_ls_structure_factor_coef Fsqd
_refine_ls_weighting_details 'calc w=1/[\s^2^(Fo^2^)+(0.0579P)^2^+8.1502P] where P=(Fo^2^+2Fc^2^)/3'
_refine_ls_weighting_scheme calc
_refine_ls_wR_factor_gt 0.1125
_refine_ls_wR_factor_ref 0.1196
_reflns_number_gt 5945
_reflns_number_total 6800
_reflns_threshold_expression >2sigma(I)
_cod_data_source_file jo102566e_si_004.cif
_cod_data_source_block 1-3-BisNHTs
_cod_original_cell_volume 5962.0(17)
_cod_original_sg_symbol_H-M 'C 2/c'
_cod_database_code 4026168

loop_
_symmetry_equiv_pos_as_xyz
'x, y, z'
'-x, y, -z+1/2'
'x+1/2, y+1/2, z'
'-x+1/2, y+1/2, -z+1/2'
'-x, -y, -z'
'x, -y, z-1/2'
'-x+1/2, -y+1/2, -z'
'x+1/2, -y+1/2, z-1/2'

loop_
_atom_site_label
_atom_site_type_symbol
_atom_site_fract_x
_atom_site_fract_y
_atom_site_fract_z
_atom_site_U_iso_or_equiv
_atom_site_adp_type
_atom_site_occupancy
_atom_site_symmetry_multiplicity
_atom_site_calc_flag
_atom_site_refinement_flags
C1 C 0.00591(12) 0.34965(7) 0.09237(10) 0.0228(3) Uani 1 1 d .
C2 C -0.07379(11) 0.32353(7) 0.04328(9) 0.0222(3) Uani 1 1 d .
C3 C -0.06332(12) 0.28515(7) -0.01288(10) 0.0230(3) Uani 1 1 d .
H1 H -0.1170 0.2678 -0.0448 0.028 Uiso 1 1 calc R
C4 C 0.02513(12) 0.27191(7) -0.02279(9) 0.0224(3) Uani 1 1 d .
C5 C 0.10388(12) 0.29856(7) 0.02702(10) 0.0232(3) Uani 1 1 d .
H2 H 0.1637 0.2907 0.0217 0.028 Uiso 1 1 calc R
C6 C 0.09544(12) 0.33624(7) 0.08396(9) 0.0221(3) Uani 1 1 d .
C7 C 0.03931(12) 0.22833(8) -0.08203(10) 0.0267(4) Uani 1 1 d .
C8 C 0.09556(17) 0.25563(11) -0.13288(13) 0.0428(5) Uani 1 1 d .
H3 H 0.0597 0.2866 -0.1618 0.064 Uiso 1 1 calc R
H4 H 0.1074 0.2274 -0.1677 0.064 Uiso 1 1 calc R
H5 H 0.1547 0.2699 -0.1009 0.064 Uiso 1 1 calc R
C9 C 0.09476(16) 0.17707(9) -0.03908(13) 0.0408(5) Uani 1 1 d .
H6 H 0.1555 0.1897 -0.0080 0.061 Uiso 1 1 calc R
H7 H 0.1032 0.1492 -0.0757 0.061 Uiso 1 1 calc R
H8 H 0.0603 0.1602 -0.0067 0.061 Uiso 1 1 calc R
C10 C -0.05486(14) 0.20697(9) -0.13482(12) 0.0339(4) Uani 1 1 d .
H9 H -0.0917 0.1902 -0.1042 0.051 Uiso 1 1 calc R
H10 H -0.0430 0.1788 -0.1697 0.051 Uiso 1 1 calc R
H11 H -0.0890 0.2385 -0.1637 0.051 Uiso 1 1 calc R
S1 S -0.18890(3) 0.34213(2) 0.04860(2) 0.02472(11) Uani 1 1 d .
O1 O -0.00583(10) 0.38641(6) 0.14732(8) 0.0307(3) Uani 1 1 d .
H12 H 0.0425(19) 0.4001(11) 0.1651(15) 0.041(7) Uiso 1 1 d .
S2 S 0.19641(3) 0.368332(19) 0.14844(2) 0.02396(11) Uani 1 1 d .
C11 C 0.19191(11) 0.34934(7) 0.29939(9) 0.0203(3) Uani 1 1 d .
C12 C 0.19945(11) 0.32486(7) 0.23069(9) 0.0209(3) Uani 1 1 d .
C13 C 0.20398(12) 0.26589(7) 0.22377(10) 0.0235(3) Uani 1 1 d .
H13 H 0.2110 0.2505 0.1782 0.028 Uiso 1 1 calc R
C14 C 0.19842(12) 0.22882(7) 0.28304(10) 0.0237(3) Uani 1 1 d .
C15 C 0.19139(12) 0.25358(7) 0.35147(10) 0.0233(3) Uani 1 1 d .
H14 H 0.1878 0.2301 0.3921 0.028 Uiso 1 1 calc R
C16 C 0.18957(11) 0.31285(7) 0.36034(9) 0.0212(3) Uani 1 1 d .
C17 C 0.20353(15) 0.16405(8) 0.27094(11) 0.0317(4) Uani 1 1 d .
C18 C 0.1254(3) 0.14571(11) 0.20065(16) 0.0686(9) Uani 1 1 d .
H15 H 0.0651 0.1566 0.2071 0.103 Uiso 1 1 calc R
H16 H 0.1274 0.1049 0.1948 0.103 Uiso 1 1 calc R
H17 H 0.1343 0.1640 0.1556 0.103 Uiso 1 1 calc R
C19 C 0.2996(2) 0.14969(11) 0.2588(2) 0.0755(10) Uani 1 1 d .
H18 H 0.3057 0.1685 0.2132 0.113 Uiso 1 1 calc R
H19 H 0.3045 0.1091 0.2531 0.113 Uiso 1 1 calc R
H20 H 0.3491 0.1625 0.3026 0.113 Uiso 1 1 calc R
C20 C 0.1941(3) 0.12995(10) 0.33959(15) 0.0649(9) Uani 1 1 d .
H21 H 0.2449 0.1396 0.3841 0.097 Uiso 1 1 calc R
H22 H 0.1965 0.0898 0.3290 0.097 Uiso 1 1 calc R
H23 H 0.1347 0.1388 0.3493 0.097 Uiso 1 1 calc R
N1 N 0.17803(11) 0.40926(6) 0.30320(9) 0.0239(3) Uani 1 1 d .
H24 H 0.1440(16) 0.4190(9) 0.3296(13) 0.030(6) Uiso 1 1 d .
S3 S 0.26592(3) 0.455123(19) 0.31043(3) 0.02864(12) Uani 1 1 d .
O2 O 0.33494(10) 0.42617(6) 0.28165(8) 0.0355(3) Uani 1 1 d .
O3 O 0.22315(13) 0.50676(6) 0.27555(10) 0.0499(4) Uani 1 1 d .
C21 C 0.31529(13) 0.46915(8) 0.40939(11) 0.0285(4) Uani 1 1 d .
C22 C 0.27653(17) 0.51171(10) 0.44445(15) 0.0475(6) Uani 1 1 d .
H25 H 0.2251 0.5330 0.4161 0.057 Uiso 1 1 calc R
C23 C 0.31538(17) 0.52210(12) 0.52228(15) 0.0519(6) Uani 1 1 d .
H26 H 0.2890 0.5504 0.5460 0.062 Uiso 1 1 calc R
C24 C 0.39243(16) 0.49154(10) 0.56579(12) 0.0398(5) Uani 1 1 d .
C25 C 0.43004(16) 0.44932(9) 0.52907(12) 0.0388(5) Uani 1 1 d .
H27 H 0.4818 0.4283 0.5573 0.047 Uiso 1 1 calc R
C26 C 0.39207(14) 0.43782(8) 0.45125(11) 0.0329(4) Uani 1 1 d .
H28 H 0.4180 0.4093 0.4275 0.040 Uiso 1 1 calc R
C27 C 0.4361(2) 0.50475(13) 0.64981(14) 0.0584(7) Uani 1 1 d .
H29 H 0.4702 0.4719 0.6750 0.088 Uiso 1 1 calc R
H30 H 0.3871 0.5143 0.6734 0.088 Uiso 1 1 calc R
H31 H 0.4787 0.5365 0.6546 0.088 Uiso 1 1 calc R
C28 C 0.4723(3) 0.0131(2) 0.0255(3) 0.1174(18) Uani 1 1 d .
H32 H 0.4274 0.0404 -0.0049 0.141 Uiso 1 1 calc R
H33 H 0.4362 -0.0169 0.0414 0.141 Uiso 1 1 calc R
C29 C 0.5305(4) 0.0428(3) 0.0959(3) 0.141(2) Uani 1 1 d .
H34 H 0.5717 0.0149 0.1286 0.169 Uiso 1 1 calc R
H35 H 0.5705 0.0708 0.0805 0.169 Uiso 1 1 calc R
C30 C 0.4752(4) 0.0721(3) 0.1415(5) 0.181(3) Uani 1 1 d .
H36 H 0.4216 0.0908 0.1073 0.272 Uiso 1 1 calc R
H37 H 0.5143 0.1001 0.1745 0.272 Uiso 1 1 calc R
H38 H 0.4538 0.0446 0.1724 0.272 Uiso 1 1 calc R

loop_
_atom_site_aniso_label
_atom_site_aniso_U_11
_atom_site_aniso_U_22
_atom_site_aniso_U_33
_atom_site_aniso_U_23
_atom_site_aniso_U_13
_atom_site_aniso_U_12
C1 0.0255(8) 0.0259(8) 0.0177(8) 0.0014(6) 0.0071(6) 0.0005(6)
C2 0.0202(8) 0.0287(8) 0.0182(8) 0.0035(6) 0.0064(6) 0.0021(6)
C3 0.0213(8) 0.0285(8) 0.0188(8) 0.0018(6) 0.0047(6) -0.0011(6)
C4 0.0236(8) 0.0263(8) 0.0181(8) 0.0019(6) 0.0070(6) 0.0004(6)
C5 0.0206(8) 0.0300(9) 0.0201(8) 0.0024(6) 0.0076(6) 0.0004(6)
C6 0.0214(8) 0.0277(8) 0.0167(8) 0.0023(6) 0.0043(6) -0.0039(6)
C7 0.0249(8) 0.0323(9) 0.0240(9) -0.0040(7) 0.0084(7) 0.0010(7)
C8 0.0458(12) 0.0572(14) 0.0319(11) -0.0109(10) 0.0220(9) -0.0109(10)
C9 0.0389(11) 0.0388(11) 0.0409(12) -0.0046(9) 0.0048(9) 0.0104(9)
C10 0.0300(10) 0.0375(10) 0.0322(10) -0.0107(8) 0.0051(8) 0.0014(8)
S1 0.0210(2) 0.0360(2) 0.0169(2) 0.00272(16) 0.00481(16) 0.00605(16)
O1 0.0268(7) 0.0388(8) 0.0263(7) -0.0097(6) 0.0072(5) -0.0015(6)
S2 0.0242(2) 0.0289(2) 0.0186(2) 0.00290(15) 0.00572(16) -0.00755(16)
C11 0.0161(7) 0.0241(8) 0.0198(8) 0.0003(6) 0.0037(6) -0.0037(6)
C12 0.0183(7) 0.0262(8) 0.0181(8) 0.0023(6) 0.0047(6) -0.0044(6)
C13 0.0231(8) 0.0277(8) 0.0198(8) -0.0008(6) 0.0062(6) -0.0037(6)
C14 0.0229(8) 0.0241(8) 0.0231(8) 0.0007(6) 0.0049(7) -0.0053(6)
C15 0.0207(8) 0.0279(8) 0.0209(8) 0.0037(6) 0.0052(6) -0.0052(6)
C16 0.0164(7) 0.0298(9) 0.0172(7) -0.0007(6) 0.0046(6) -0.0028(6)
C17 0.0426(11) 0.0228(9) 0.0295(10) -0.0012(7) 0.0098(8) -0.0083(8)
C18 0.098(2) 0.0400(13) 0.0478(15) -0.0054(11) -0.0131(15) -0.0220(14)
C19 0.0724(19) 0.0246(11) 0.147(3) -0.0048(15) 0.059(2) 0.0014(12)
C20 0.126(3) 0.0271(11) 0.0421(14) 0.0028(10) 0.0251(16) -0.0139(13)
N1 0.0244(7) 0.0232(7) 0.0245(7) -0.0012(6) 0.0075(6) -0.0025(6)
S3 0.0346(2) 0.0241(2) 0.0246(2) 0.00168(16) 0.00397(18) -0.00970(17)
O2 0.0343(7) 0.0472(8) 0.0275(7) -0.0065(6) 0.0128(6) -0.0181(6)
O3 0.0650(11) 0.0274(7) 0.0457(9) 0.0112(7) -0.0038(8) -0.0085(7)
C21 0.0314(9) 0.0260(9) 0.0265(9) -0.0050(7) 0.0057(7) -0.0076(7)
C22 0.0388(12) 0.0469(13) 0.0514(14) -0.0193(11) 0.0039(10) 0.0055(10)
C23 0.0454(13) 0.0600(15) 0.0520(14) -0.0315(12) 0.0165(11) -0.0030(11)
C24 0.0403(11) 0.0518(13) 0.0302(10) -0.0135(9) 0.0146(9) -0.0204(10)
C25 0.0424(11) 0.0423(11) 0.0279(10) -0.0012(8) 0.0038(8) -0.0037(9)
C26 0.0398(11) 0.0294(9) 0.0289(10) -0.0045(7) 0.0085(8) -0.0010(8)
C27 0.0636(16) 0.0817(19) 0.0322(12) -0.0220(12) 0.0174(11) -0.0305(14)
C28 0.099(4) 0.104(4) 0.143(5) 0.041(3) 0.024(3) -0.018(3)
C29 0.133(5) 0.128(4) 0.125(4) -0.009(4) -0.026(4) -0.046(4)
C30 0.112(4) 0.211(7) 0.229(8) -0.107(7) 0.062(5) -0.078(5)

loop_
_atom_type_symbol
_atom_type_description
_atom_type_scat_dispersion_real
_atom_type_scat_dispersion_imag
_atom_type_scat_source
C C 0.0033 0.0016 'International Tables Vol C Tables 4.2.6.8 and 6.1.1.4'
H H 0.0000 0.0000 'International Tables Vol C Tables 4.2.6.8 and 6.1.1.4'
N N 0.0061 0.0033 'International Tables Vol C Tables 4.2.6.8 and 6.1.1.4'
O O 0.0106 0.0060 'International Tables Vol C Tables 4.2.6.8 and 6.1.1.4'
S S 0.1246 0.1234 'International Tables Vol C Tables 4.2.6.8 and 6.1.1.4'

loop_
_geom_angle_atom_site_label_1
_geom_angle_atom_site_label_2
_geom_angle_atom_site_label_3
_geom_angle
_geom_angle_site_symmetry_1
_geom_angle_site_symmetry_3
O1 C1 C2 118.95(15) . .
O1 C1 C6 122.31(16) . .
C2 C1 C6 118.73(15) . .
C3 C2 C1 119.93(15) . .
C3 C2 S1 119.81(13) . .
C1 C2 S1 120.16(13) . .
C2 C3 C4 122.13(16) . .
C2 C3 H1 118.9 . .
C4 C3 H1 118.9 . .
C3 C4 C5 116.92(16) . .
C3 C4 C7 123.35(15) . .
C5 C4 C7 119.66(15) . .
C6 C5 C4 122.04(16) . .
C6 C5 H2 119.0 . .
C4 C5 H2 119.0 . .
C5 C6 C1 120.24(15) . .
C5 C6 S2 121.52(13) . .
C1 C6 S2 118.23(13) . .
C10 C7 C9 108.78(16) . .
C10 C7 C4 112.08(14) . .
C9 C7 C4 108.83(15) . .
C10 C7 C8 107.93(16) . .
C9 C7 C8 109.14(17) . .
C4 C7 C8 110.03(16) . .
C7 C8 H3 109.5 . .
C7 C8 H4 109.5 . .
H3 C8 H4 109.5 . .
C7 C8 H5 109.5 . .
H3 C8 H5 109.5 . .
H4 C8 H5 109.5 . .
C7 C9 H6 109.5 . .
C7 C9 H7 109.5 . .
H6 C9 H7 109.5 . .
C7 C9 H8 109.5 . .
H6 C9 H8 109.5 . .
H7 C9 H8 109.5 . .
C7 C10 H9 109.5 . .
C7 C10 H10 109.5 . .
H9 C10 H10 109.5 . .
C7 C10 H11 109.5 . .
H9 C10 H11 109.5 . .
H10 C10 H11 109.5 . .
C2 S1 C16 101.93(7) . 2
C1 O1 H12 106.2(19) . .
C6 S2 C12 97.31(8) . .
C12 C11 C16 118.28(15) . .
C12 C11 N1 119.63(15) . .
C16 C11 N1 121.82(15) . .
C13 C12 C11 120.27(15) . .
C13 C12 S2 118.66(13) . .
C11 C12 S2 120.97(13) . .
C12 C13 C14 122.17(16) . .
C12 C13 H13 118.9 . .
C14 C13 H13 118.9 . .
C15 C14 C13 117.16(16) . .
C15 C14 C17 123.67(16) . .
C13 C14 C17 119.14(16) . .
C14 C15 C16 121.48(15) . .
C14 C15 H14 119.3 . .
C16 C15 H14 119.3 . .
C15 C16 C11 120.57(15) . .
C15 C16 S1 119.45(13) . 2
C11 C16 S1 119.93(13) . 2
C20 C17 C18 108.4(2) . .
C20 C17 C19 107.6(2) . .
C18 C17 C19 109.5(2) . .
C20 C17 C14 112.55(17) . .
C18 C17 C14 110.01(18) . .
C19 C17 C14 108.75(16) . .
C17 C18 H15 109.5 . .
C17 C18 H16 109.5 . .
H15 C18 H16 109.5 . .
C17 C18 H17 109.5 . .
H15 C18 H17 109.5 . .
H16 C18 H17 109.5 . .
C17 C19 H18 109.5 . .
C17 C19 H19 109.5 . .
H18 C19 H19 109.5 . .
C17 C19 H20 109.5 . .
H18 C19 H20 109.5 . .
H19 C19 H20 109.5 . .
C17 C20 H21 109.5 . .
C17 C20 H22 109.5 . .
H21 C20 H22 109.5 . .
C17 C20 H23 109.5 . .
H21 C20 H23 109.5 . .
H22 C20 H23 109.5 . .
C11 N1 S3 121.49(12) . .
C11 N1 H24 115.1(16) . .
S3 N1 H24 111.6(16) . .
O3 S3 O2 120.66(10) . .
O3 S3 N1 105.93(9) . .
O2 S3 N1 106.41(8) . .
O3 S3 C21 107.29(10) . .
O2 S3 C21 108.83(9) . .
N1 S3 C21 106.98(8) . .
C26 C21 C22 120.58(19) . .
C26 C21 S3 119.95(15) . .
C22 C21 S3 119.46(16) . .
C23 C22 C21 119.0(2) . .
C23 C22 H25 120.5 . .
C21 C22 H25 120.5 . .
C22 C23 C24 121.8(2) . .
C22 C23 H26 119.1 . .
C24 C23 H26 119.1 . .
C23 C24 C25 117.9(2) . .
C23 C24 C27 121.2(2) . .
C25 C24 C27 120.9(2) . .
C26 C25 C24 121.4(2) . .
C26 C25 H27 119.3 . .
C24 C25 H27 119.3 . .
C21 C26 C25 119.27(19) . .
C21 C26 H28 120.4 . .
C25 C26 H28 120.4 . .
C24 C27 H29 109.5 . .
C24 C27 H30 109.5 . .
H29 C27 H30 109.5 . .
C24 C27 H31 109.5 . .
H29 C27 H31 109.5 . .
H30 C27 H31 109.5 . .
C29 C28 C28 115.3(6) . 5_655
C29 C28 H32 108.5 . .
C28 C28 H32 108.5 5_655 .
C29 C28 H33 108.5 . .
C28 C28 H33 108.5 5_655 .
H32 C28 H33 107.5 . .
C30 C29 C28 114.6(5) . .
C30 C29 H34 108.6 . .
C28 C29 H34 108.6 . .
C30 C29 H35 108.6 . .
C28 C29 H35 108.6 . .
H34 C29 H35 107.6 . .
C29 C30 H36 109.5 . .
C29 C30 H37 109.5 . .
H36 C30 H37 109.5 . .
C29 C30 H38 109.5 . .
H36 C30 H38 109.5 . .
H37 C30 H38 109.5 . .

loop_
_geom_bond_atom_site_label_1
_geom_bond_atom_site_label_2
_geom_bond_distance
_geom_bond_site_symmetry_2
C1 O1 1.360(2) .
C1 C2 1.397(2) .
C1 C6 1.403(2) .
C2 C3 1.394(2) .
C2 S1 1.7764(17) .
C3 C4 1.397(2) .
C3 H1 0.9300 .
C4 C5 1.399(2) .
C4 C7 1.533(2) .
C5 C6 1.386(2) .
C5 H2 0.9300 .
C6 S2 1.7774(17) .
C7 C10 1.530(3) .
C7 C9 1.532(3) .
C7 C8 1.536(3) .
C8 H3 0.9600 .
C8 H4 0.9600 .
C8 H5 0.9600 .
C9 H6 0.9600 .
C9 H7 0.9600 .
C9 H8 0.9600 .
C10 H9 0.9600 .
C10 H10 0.9600 .
C10 H11 0.9600 .
S1 C16 1.7842(17) 2
O1 H12 0.76(3) .
S2 C12 1.7900(17) .
C11 C12 1.399(2) .
C11 C16 1.400(2) .
C11 N1 1.419(2) .
C12 C13 1.387(2) .
C13 C14 1.397(2) .
C13 H13 0.9300 .
C14 C15 1.395(2) .
C14 C17 1.534(2) .
C15 C16 1.395(2) .
C15 H14 0.9300 .
C16 S1 1.7841(17) 2
C17 C20 1.513(3) .
C17 C18 1.517(3) .
C17 C19 1.527(3) .
C18 H15 0.9600 .
C18 H16 0.9600 .
C18 H17 0.9600 .
C19 H18 0.9600 .
C19 H19 0.9600 .
C19 H20 0.9600 .
C20 H21 0.9600 .
C20 H22 0.9600 .
C20 H23 0.9600 .
N1 S3 1.6561(15) .
N1 H24 0.81(2) .
S3 O3 1.4238(16) .
S3 O2 1.4328(15) .
S3 C21 1.7623(19) .
C21 C26 1.381(3) .
C21 C22 1.384(3) .
C22 C23 1.383(3) .
C22 H25 0.9300 .
C23 C24 1.384(4) .
C23 H26 0.9300 .
C24 C25 1.387(3) .
C24 C27 1.506(3) .
C25 C26 1.386(3) .
C25 H27 0.9300 .
C26 H28 0.9300 .
C27 H29 0.9600 .
C27 H30 0.9600 .
C27 H31 0.9600 .
C28 C29 1.491(7) .
C28 C28 1.520(10) 5_655
C28 H32 0.9700 .
C28 H33 0.9700 .
C29 C30 1.478(8) .
C29 H34 0.9700 .
C29 H35 0.9700 .
C30 H36 0.9600 .
C30 H37 0.9600 .
C30 H38 0.9600 .
